data_7125969
loop_
_publ_author_name
'Zhan, Shun-Ze'
'Li, Jing-Hong'
'Zhang, Guo-Hui'
'Li, Ming-De'
'Sun, Shanshan'
'Zheng, Ji'
'Ning, Guo-Hong'
'Li, Mian'
'Kuang, Dai-Bin'
'Wang, Xu-Dong'
'Li, Dan'

_publ_section_title
;
 Coordination disk-type nano-Saturn complexes.
;
_journal_issue 22
_journal_name_full 'Chemical communications (Cambridge, England)'
_journal_page_first 3325
_journal_page_last 3328
_journal_paper_doi 10.1039/d0cc00532k
_journal_volume 56
_journal_year 2020
_chemical_formula_moiety 'C40 H50 Cu10 N20, 0.5(C140)'
_chemical_formula_sum 'C110 H50 Cu10 N20'
_chemical_formula_weight 2287.20
_space_group_crystal_system triclinic
_space_group_IT_number 2
_space_group_name_Hall '-P 1'
_space_group_name_H-M_alt 'P -1'
_atom_sites_solution_hydrogens geom
_audit_creation_method SHELXL-2018/3
_audit_update_record
;
2019-07-26 deposited with the CCDC.	2020-02-11 downloaded from the CCDC.
;
_cell_angle_alpha 96.008(2)
_cell_angle_beta 108.765(2)
_cell_angle_gamma 90.917(2)
_cell_formula_units_Z 1
_cell_length_a 10.8822(2)
_cell_length_b 12.4297(2)
_cell_length_c 16.2388(3)
_cell_measurement_reflns_used 13593
_cell_measurement_temperature 250(2)
_cell_measurement_theta_max 64.2400
_cell_measurement_theta_min 2.8730
_cell_volume 2065.44(7)
_computing_cell_refinement 'CrysAlisPro 1.171.39.28b (Rigaku OD, 2015)'
_computing_data_collection 'CrysAlisPro 1.171.39.28b (Rigaku OD, 2015)'
_computing_data_reduction 'CrysAlisPro 1.171.39.28b (Rigaku OD, 2015)'
_computing_structure_refinement 'SHELXL-2018/3 (Sheldrick, 2018)'
_computing_structure_solution 'SHELXT 2018/2 (Sheldrick, 2018)'
_diffrn_ambient_temperature 250(2)
_diffrn_measured_fraction_theta_full 0.972
_diffrn_measured_fraction_theta_max 0.972
_diffrn_measurement_device_type 'XtaLAB AFC12 (RINC): Kappa single'
_diffrn_measurement_method '\w scans'
_diffrn_radiation_type CuK\a
_diffrn_radiation_wavelength 1.54184
_diffrn_reflns_av_R_equivalents 0.0173
_diffrn_reflns_av_unetI/netI 0.0176
_diffrn_reflns_Laue_measured_fraction_full 0.972
_diffrn_reflns_Laue_measured_fraction_max 0.972
_diffrn_reflns_limit_h_max 12
_diffrn_reflns_limit_h_min -9
_diffrn_reflns_limit_k_max 14
_diffrn_reflns_limit_k_min -14
_diffrn_reflns_limit_l_max 18
_diffrn_reflns_limit_l_min -18
_diffrn_reflns_number 18849
_diffrn_reflns_point_group_measured_fraction_full 0.972
_diffrn_reflns_point_group_measured_fraction_max 0.972
_diffrn_reflns_theta_full 64.577
_diffrn_reflns_theta_max 64.577
_diffrn_reflns_theta_min 2.894
_diffrn_source 'fine-focus sealed X-ray tube'
_exptl_absorpt_coefficient_mu 3.296
_exptl_absorpt_correction_T_max 1
_exptl_absorpt_correction_T_min 0.77730
_exptl_absorpt_correction_type multi-scan
_exptl_absorpt_process_details
;
CrysAlisPro 1.171.39.28b (Rigaku Oxford Diffraction, 2015)
Empirical absorption correction using spherical harmonics,
 implemented in SCALE3 ABSPACK scaling algorithm.
;
_exptl_crystal_colour BLACK
_exptl_crystal_density_diffrn 1.839
_exptl_crystal_description BLOCK
_exptl_crystal_F_000 1140
_exptl_crystal_size_max 0.4
_exptl_crystal_size_mid 0.3
_exptl_crystal_size_min 0.2
_refine_diff_density_max 0.387
_refine_diff_density_min -0.306
_refine_diff_density_rms 0.047
_refine_ls_extinction_method none
_refine_ls_goodness_of_fit_ref 1.039
_refine_ls_hydrogen_treatment constr
_refine_ls_matrix_type full
_refine_ls_number_parameters 951
_refine_ls_number_reflns 6769
_refine_ls_number_restraints 7523
_refine_ls_restrained_S_all 0.995
_refine_ls_R_factor_all 0.0335
_refine_ls_R_factor_gt 0.0316
_refine_ls_shift/su_max 0.001
_refine_ls_shift/su_mean 0.000
_refine_ls_structure_factor_coef Fsqd
_refine_ls_weighting_details 'w=1/[\s^2^(Fo^2^)+(0.0473P)^2^+1.2691P] where P=(Fo^2^+2Fc^2^)/3'
_refine_ls_weighting_scheme calc
_refine_ls_wR_factor_gt 0.0879
_refine_ls_wR_factor_ref 0.0894
_reflns_Friedel_coverage 0.000
_reflns_number_gt 6284
_reflns_number_total 6769
_reflns_threshold_expression 'I > 2\s(I)'
_cod_data_source_file d0cc00532k2.cif
_cod_data_source_block C70-Saturn-250K
_cod_depositor_comments 'Adding full bibliography for 7125968--7125975.cif.'
_cod_database_code 7125969
_shelx_shelxl_version_number 2018/3
_shelx_space_group_comment
;
The symmetry employed for this shelxl refinement is uniquely defined
by the following loop, which should always be used as a source of
symmetry information in preference to the above space-group names.
They are only intended as comments.
;
_olex2_refinement_description
;
1. Fixed Uiso
 At 1.2 times of:
  All C(H) groups
 At 1.5 times of:
  All C(H,H,H) groups
2. Restrained distances
 C63-C64 \\sim C69-C68 \\sim C29-C49 \\sim C8-C23 \\sim C44-C43 \\sim C58-C39
\\sim C18-C19 \\sim C33-C53
 \\sim C11-C10 \\sim C16-C15 \\sim C55-C54 \\sim C35-C34 \\sim C37-C38 \\sim
C45-C46 \\sim C56-C57 \\sim C26-C9
 \\sim C17-C36 \\sim C28-C27 \\sim C47-C48 \\sim C25-C24
 with sigma of 0.02
 C42-C22 \\sim C40-C20 \\sim C2-C7 \\sim C4-C5 \\sim C32-C14 \\sim C30-C12
\\sim C70-C59 \\sim C62-C61 ~
 C50-C65 \\sim C52-C67
 with sigma of 0.02
 C69-C70 \\sim C32-C33 \\sim C30-C29 \\sim C14-C15 \\sim C12-C11 \\sim C63-C62
\\sim C68-C67 \\sim C8-C7 ~
 C59-C58 \\sim C61-C44 \\sim C18-C5 \\sim C53-C52 \\sim C49-C50 \\sim C42-C43
\\sim C22-C23 \\sim C40-C39 ~
 C20-C19 \\sim C10-C2 \\sim C4-C16 \\sim C64-C65
 with sigma of 0.02
 C55-C56 \\sim C55-C35 \\sim C46-C47 \\sim C27-C47 \\sim C35-C36 \\sim C37-C36
\\sim C37-C56 \\sim C46-C25
 \\sim C26-C27 \\sim C26-C25
 with sigma of 0.02
 C41-C60 \\sim C1-C66 \\sim C31-C51 \\sim C13-C3 \\sim C21-C6
 with sigma of 0.02
 C22-C21 \\sim C32-C31 \\sim C31-C30 \\sim C14-C13 \\sim C12-C13 \\sim C70-C1
\\sim C62-C1 \\sim C59-C60 ~
 C60-C61 \\sim C21-C20 \\sim C6-C7 \\sim C6-C5 \\sim C51-C52 \\sim C51-C50
\\sim C65-C66 \\sim C66-C67 ~
 C42-C41 \\sim C41-C40 \\sim C2-C3 \\sim C3-C4
 with sigma of 0.02
 C29-C28 \\sim C45-C44 \\sim C8-C9 \\sim C58-C57 \\sim C34-C15 \\sim C34-C33
\\sim C18-C17 \\sim C39-C38 ~
 C28-C11 \\sim C43-C24 \\sim C69-C57 \\sim C45-C63 \\sim C68-C54 \\sim C54-C53
\\sim C9-C10 \\sim C17-C16 ~
 C23-C24 \\sim C19-C38 \\sim C49-C48 \\sim C48-C64
 with sigma of 0.02
 C11-C29 \\sim C10-C8 \\sim C18-C16 \\sim C68-C53 \\sim C33-C15 \\sim C49-C64
\\sim C63-C44 \\sim C43-C23
 \\sim C19-C39 \\sim C58-C69 \\sim C11-C30 \\sim C10-C7 \\sim C2-C8 \\sim
C4-C18 \\sim C49-C65 \\sim C29-C12 ~
 C32-C15 \\sim C14-C33 \\sim C63-C61 \\sim C67-C53 \\sim C52-C68 \\sim C43-C22
\\sim C44-C62 \\sim C59-C69
 \\sim C70-C58 \\sim C23-C42 \\sim C20-C39 \\sim C40-C19 \\sim C5-C16 \\sim
C64-C50
 with sigma of 0.04
 C2-C4 \\sim C30-C32 \\sim C12-C14 \\sim C65-C67 \\sim C50-C52 \\sim C61-C59
\\sim C62-C70 \\sim C22-C20 ~
 C42-C40 \\sim C7-C5
 with sigma of 0.04
 C64-C62 \\sim C10-C12 \\sim C49-C30 \\sim C29-C50 \\sim C32-C53 \\sim C14-C16
\\sim C63-C65 \\sim C67-C69
 \\sim C52-C33 \\sim C43-C61 \\sim C59-C39 \\sim C70-C68 \\sim C23-C7 \\sim
C5-C19 \\sim C11-C2 \\sim C4-C15 ~
 C44-C42 \\sim C8-C22 \\sim C20-C18 \\sim C40-C58 \\sim C28-C10 \\sim C9-C23
\\sim C19-C17 \\sim C34-C16 ~
 C28-C49 \\sim C11-C9 \\sim C48-C29 \\sim C48-C63 \\sim C45-C64 \\sim C45-C43
\\sim C24-C8 \\sim C24-C44 ~
 C38-C58 \\sim C38-C18 \\sim C57-C39 \\sim C54-C69 \\sim C54-C33 \\sim C34-C53
\\sim C17-C15 \\sim C57-C68
 \\sim C28-C47 \\sim C28-C26 \\sim C27-C48 \\sim C48-C46 \\sim C47-C45 \\sim
C45-C25 \\sim C46-C24 \\sim C24-
 C26 \\sim C25-C9 \\sim C38-C36 \\sim C38-C56 \\sim C37-C17 \\sim C37-C57 \\sim
C57-C55 \\sim C56-C54 \\sim C54-
 C35 \\sim C55-C34 \\sim C34-C36 \\sim C27-C9 \\sim C35-C17 \\sim C11-C27 \\sim
C27-C29 \\sim C10-C26 \\sim C49-
 C47 \\sim C63-C46 \\sim C46-C44 \\sim C43-C25 \\sim C25-C23 \\sim C8-C26 \\sim
C19-C37 \\sim C18-C36 \\sim C37-
 C39 \\sim C58-C56 \\sim C56-C69 \\sim C55-C53 \\sim C33-C35 \\sim C35-C15
\\sim C16-C36 \\sim C47-C64 ~
 C68-C55
 with sigma of 0.04
 C47-C26 \\sim C47-C25 \\sim C37-C55 \\sim C55-C36 \\sim C27-C46 \\sim C27-C25
\\sim C46-C26 \\sim C37-C35
 \\sim C56-C36 \\sim C56-C35 \\sim C9-C7 \\sim C5-C17 \\sim C28-C12 \\sim
C28-C30 \\sim C2-C9 \\sim C4-C17 ~
 C48-C50 \\sim C48-C65 \\sim C32-C34 \\sim C14-C34 \\sim C45-C62 \\sim C45-C61
\\sim C67-C54 \\sim C52-C54
 \\sim C24-C22 \\sim C24-C42 \\sim C59-C57 \\sim C70-C57 \\sim C20-C38 \\sim
C40-C38
 with sigma of 0.04
 C3-C12 \\sim C3-C14 \\sim C30-C51 \\sim C31-C52 \\sim C31-C50 \\sim C32-C51
\\sim C65-C1 \\sim C66-C70 ~
 C66-C62 \\sim C67-C1 \\sim C61-C41 \\sim C59-C41 \\sim C22-C6 \\sim C20-C6
\\sim C2-C13 \\sim C4-C13 \\sim C60-
 C40 \\sim C60-C42 \\sim C21-C7 \\sim C21-C5 \\sim C2-C6 \\sim C4-C6 \\sim
C31-C14 \\sim C31-C12 \\sim C65-C51
 \\sim C67-C51 \\sim C21-C40 \\sim C21-C42 \\sim C3-C7 \\sim C3-C5 \\sim
C30-C13 \\sim C32-C13 \\sim C66-C50 ~
 C66-C52 \\sim C61-C1 \\sim C60-C70 \\sim C60-C62 \\sim C59-C1 \\sim C22-C41
\\sim C20-C41
 with sigma of 0.04
 C11-C13 \\sim C10-C3 \\sim C3-C16 \\sim C49-C51 \\sim C29-C31 \\sim C31-C33
\\sim C13-C15 \\sim C63-C1 ~
 C64-C66 \\sim C66-C68 \\sim C51-C53 \\sim C43-C41 \\sim C44-C60 \\sim C60-C58
\\sim C1-C69 \\sim C8-C6 ~
 C23-C21 \\sim C21-C19 \\sim C41-C39 \\sim C6-C18
 with sigma of 0.04
3. Restrained planarity
 C2, C3, C12, C13
 with sigma of 0.1
 C2, C8, C9, C10
 with sigma of 0.1
 C7, C8, C9, C10
 with sigma of 0.1
 C11, C12, C28, C29
 with sigma of 0.1
 C11, C28, C29, C30
 with sigma of 0.1
 C12, C13, C14, C30
 with sigma of 0.1
 C14, C15, C32, C34
 with sigma of 0.1
 C14, C15, C33, C34
 with sigma of 0.1
 C15, C16, C17, C34
 with sigma of 0.1
 C5, C16, C17, C18
 with sigma of 0.1
 C16, C17, C35, C36
 with sigma of 0.1
 C4, C5, C17, C18
 with sigma of 0.1
 C17, C18, C19, C38
 with sigma of 0.1
 C19, C36, C37, C38
 with sigma of 0.1
 C20, C21, C40, C41
 with sigma of 0.1
 C22, C23, C42, C43
 with sigma of 0.1
 C23, C24, C25, C26
 with sigma of 0.1
 C25, C27, C46, C47
 with sigma of 0.1
 C25, C26, C46, C47
 with sigma of 0.1
 C8, C9, C25, C26
 with sigma of 0.1
 C29, C30, C31, C49
 with sigma of 0.1
 C29, C30, C31, C51
 with sigma of 0.1
 C30, C31, C50, C51
 with sigma of 0.1
 C33, C34, C53, C54
 with sigma of 0.1
 C33, C34, C35, C55
 with sigma of 0.1
 C37, C38, C56, C57
 with sigma of 0.1
 C41, C42, C43, C60
 with sigma of 0.1
 C41, C42, C43, C44
 with sigma of 0.1
 C42, C43, C44, C61
 with sigma of 0.1
 C44, C45, C61, C62
 with sigma of 0.1
 C44, C61, C62, C63
 with sigma of 0.1
 C45, C48, C63, C64
 with sigma of 0.1
 C46, C47, C48, C64
 with sigma of 0.1
 C47, C48, C63, C64
 with sigma of 0.1
 C48, C50, C64, C65
 with sigma of 0.1
 C49, C50, C64, C65
 with sigma of 0.1
 C50, C51, C52, C65
 with sigma of 0.1
 C52, C53, C54, C67
 with sigma of 0.1
 C52, C53, C54, C68
 with sigma of 0.1
 C57, C59, C69, C70
 with sigma of 0.1
 C58, C59, C69, C70
 with sigma of 0.1
 C1, C62, C63, C64
 with sigma of 0.1
 C1, C64, C65, C66
 with sigma of 0.1
4. Uiso/Uaniso restraints and constraints
C1 \\sim C2 \\sim C3 \\sim C4 \\sim C5 \\sim C6 \\sim C7 \\sim C8 \\sim C9
\\sim C10 \\sim C11 \\sim C12 \\sim C13 \\sim C14 \\sim C15 \\sim C16 \\sim C17
\\sim C18 \\sim C19 \\sim C20 \\sim C21 \\sim C22 \\sim C23 \\sim C24 \\sim C25
\\sim C26 \\sim C27 \\sim C28 \\sim C29 \\sim C30 \\sim C31 \\sim C32 \\sim C33
\\sim C34 \\sim C35 \\sim C36 \\sim C37 \\sim C38 \\sim C39 \\sim C40 \\sim C41
\\sim C42 \\sim C43 \\sim C44 \\sim C45 \\sim C46 \\sim C47 \\sim C48 \\sim C49
\\sim C50 \\sim C51 \\sim C52 \\sim C53 \\sim C54 \\sim C55 \\sim C56 \\sim C57
\\sim C58 \\sim C59 \\sim C60 \\sim C61 \\sim C62 \\sim C63 \\sim C64 \\sim C65
\\sim C66 \\sim C67 \\sim C68 \\sim C69 \\sim C70: within 2A with sigma of 0.04
and sigma for terminal atoms of 0.08 within 2A
5. Rigid body (RIGU) restrains
 C1, C2, C3, C4, C5, C6, C7, C8, C9, C10, C11, C12, C13, C14, C15, C16, C17,
 C18, C19, C20, C21, C22, C23, C24, C25, C26, C27, C28, C29, C30, C31, C32, C33,
  C34, C35, C36, C37, C38, C39, C40, C41, C42, C43, C44, C45, C46, C47, C48,
 C49, C50, C51, C52, C53, C54, C55, C56, C57, C58, C59, C60, C61, C62, C63, C64,
  C65, C66, C67, C68, C69, C70
 with sigma for 1-2 distances of 0.004 and sigma for 1-3 distances of 0.004
6. Others
 Fixed Sof: C1(0.5) C2(0.5) C3(0.5) C4(0.5) C5(0.5) C6(0.5) C7(0.5) C8(0.5)
 C9(0.5) C10(0.5) C11(0.5) C12(0.5) C13(0.5) C14(0.5) C15(0.5) C16(0.5)
 C17(0.5) C18(0.5) C19(0.5) C20(0.5) C21(0.5) C22(0.5) C23(0.5) C24(0.5)
 C25(0.5) C26(0.5) C27(0.5) C28(0.5) C29(0.5) C30(0.5) C31(0.5) C32(0.5)
 C33(0.5) C34(0.5) C35(0.5) C36(0.5) C37(0.5) C38(0.5) C39(0.5) C40(0.5)
 C41(0.5) C42(0.5) C43(0.5) C44(0.5) C45(0.5) C46(0.5) C47(0.5) C48(0.5)
 C49(0.5) C50(0.5) C51(0.5) C52(0.5) C53(0.5) C54(0.5) C55(0.5) C56(0.5)
 C57(0.5) C58(0.5) C59(0.5) C60(0.5) C61(0.5) C62(0.5) C63(0.5) C64(0.5)
 C65(0.5) C66(0.5) C67(0.5) C68(0.5) C69(0.5) C70(0.5)
7.a Aromatic/amide H refined with riding coordinates:
 C73(H73), C74(H74), C77(H77), C78(H78), C81(H81), C82(H82), C83(H83),
 C84(H84), C87(H87), C88(H88)
7.b Idealised Me refined as rotating group:
 C71(H71A,H71B,H71C), C75(H75A,H75B,H75C), C79(H79A,H79B,H79C), C85(H85A,H85B,
 H85C), C90(H90A,H90B,H90C)
;

loop_
_space_group_symop_operation_xyz
'x, y, z'
'-x, -y, -z'

loop_
_atom_site_label
_atom_site_type_symbol
_atom_site_fract_x
_atom_site_fract_y
_atom_site_fract_z
_atom_site_U_iso_or_equiv
_atom_site_adp_type
_atom_site_occupancy
_atom_site_site_symmetry_order
_atom_site_calc_flag
_atom_site_refinement_flags_posn
_atom_site_refinement_flags_adp
_atom_site_refinement_flags_occupancy
_atom_site_disorder_assembly
_atom_site_disorder_group
Cu1 Cu -0.23444(4) 0.10083(3) 0.14807(3) 0.06056(13) Uani 1 1 d . . . . .
Cu2 Cu 0.00389(4) 0.32027(3) -0.06191(3) 0.06097(13) Uani 1 1 d . . . . .
Cu3 Cu 0.37745(4) 0.65329(3) -0.06847(3) 0.05889(12) Uani 1 1 d . . . . .
Cu4 Cu 0.86939(4) 0.86366(3) 0.13811(2) 0.05651(12) Uani 1 1 d . . . . .
Cu5 Cu 1.20570(4) 0.94574(3) 0.49624(2) 0.05735(12) Uani 1 1 d . . . . .
N1 N -0.2646(2) 0.04322(17) 0.38147(14) 0.0528(5) Uani 1 1 d . . . . .
N2 N -0.2765(2) 0.06320(18) 0.24411(14) 0.0569(5) Uani 1 1 d . . . . .
N3 N -0.1989(2) 0.14737(18) 0.05242(14) 0.0552(5) Uani 1 1 d . . . . .
N4 N -0.1078(2) 0.23273(19) -0.02890(15) 0.0572(5) Uani 1 1 d . . . . .
N5 N 0.0990(2) 0.42010(19) -0.09763(14) 0.0549(5) Uani 1 1 d . . . . .
N6 N 0.2347(2) 0.55503(19) -0.10036(14) 0.0545(5) Uani 1 1 d . . . . .
N7 N 0.5287(2) 0.74257(18) -0.03654(14) 0.0525(5) Uani 1 1 d . . . . .
N8 N 0.7186(2) 0.82545(17) 0.04421(14) 0.0523(5) Uani 1 1 d . . . . .
N9 N 1.0168(2) 0.90136(18) 0.23547(14) 0.0533(5) Uani 1 1 d . . . . .
N10 N 1.1457(2) 0.93456(17) 0.37399(13) 0.0515(5) Uani 1 1 d . . . . .
C71 C -0.0776(3) 0.1444(3) 0.3608(2) 0.0666(7) Uani 1 1 d . . . . .
H71A H -0.090583 0.220755 0.362882 0.100 Uiso 1 1 calc R U . . .
H71B H -0.029727 0.124680 0.321591 0.100 Uiso 1 1 calc R U . . .
H71C H -0.029667 0.127352 0.418336 0.100 Uiso 1 1 calc R U . . .
C72 C -0.2058(3) 0.0833(2) 0.32918(17) 0.0530(6) Uani 1 1 d . . . . .
C73 C -0.3877(3) 0.0072(2) 0.24264(18) 0.0600(7) Uani 1 1 d . . . . .
H73 H -0.456374 -0.018230 0.192707 0.072 Uiso 1 1 calc R U . . .
C74 C -0.3802(3) -0.0047(2) 0.32624(18) 0.0576(7) Uani 1 1 d . . . . .
H74 H -0.442904 -0.039460 0.343202 0.069 Uiso 1 1 calc R U . . .
C75 C 0.0236(3) 0.2338(3) 0.1289(2) 0.0745(9) Uani 1 1 d . . . . .
H75A H 0.098922 0.238973 0.110651 0.112 Uiso 1 1 calc R U . . .
H75B H 0.034649 0.179492 0.168196 0.112 Uiso 1 1 calc R U . . .
H75C H 0.012813 0.302451 0.158173 0.112 Uiso 1 1 calc R U . . .
C76 C -0.0933(3) 0.2038(2) 0.05093(17) 0.0546(6) Uani 1 1 d . . . . .
C77 C -0.2302(3) 0.1935(2) -0.08053(18) 0.0604(7) Uani 1 1 d . . . . .
H77 H -0.268432 0.201142 -0.139567 0.073 Uiso 1 1 calc R U . . .
C78 C -0.2856(3) 0.1419(2) -0.03111(18) 0.0579(6) Uani 1 1 d . . . . .
H78 H -0.368511 0.108397 -0.050353 0.070 Uiso 1 1 calc R U . . .
C79 C 0.2616(3) 0.4914(3) 0.04557(19) 0.0727(8) Uani 1 1 d . . . . .
H79A H 0.197531 0.473517 0.071774 0.109 Uiso 1 1 calc R U . . .
H79B H 0.300017 0.562523 0.069931 0.109 Uiso 1 1 calc R U . . .
H79C H 0.327736 0.439596 0.057096 0.109 Uiso 1 1 calc R U . . .
C80 C 0.1985(3) 0.4892(2) -0.05090(17) 0.0536(6) Uani 1 1 d . . . . .
C81 C 0.1524(3) 0.5250(3) -0.18423(18) 0.0594(7) Uani 1 1 d . . . . .
H81 H 0.153094 0.556052 -0.233781 0.071 Uiso 1 1 calc R U . . .
C82 C 0.0704(3) 0.4429(3) -0.18266(18) 0.0611(7) Uani 1 1 d . . . . .
H82 H 0.005533 0.407859 -0.230920 0.073 Uiso 1 1 calc R U . . .
C83 C 0.6873(3) 0.8541(2) -0.03966(18) 0.0579(6) Uani 1 1 d . . . . .
H83 H 0.737065 0.900413 -0.059256 0.069 Uiso 1 1 calc R U . . .
C84 C 0.5721(3) 0.8037(2) -0.08850(17) 0.0583(7) Uani 1 1 d . . . . .
H84 H 0.529251 0.809413 -0.147378 0.070 Uiso 1 1 calc R U . . .
C85 C 0.6126(3) 0.7081(3) 0.12024(19) 0.0677(8) Uani 1 1 d . . . . .
H85A H 0.600159 0.763039 0.162545 0.102 Uiso 1 1 calc R U . . .
H85B H 0.691994 0.673549 0.145767 0.102 Uiso 1 1 calc R U . . .
H85C H 0.540990 0.655158 0.102528 0.102 Uiso 1 1 calc R U . . .
C86 C 0.6196(2) 0.7585(2) 0.04226(16) 0.0505(6) Uani 1 1 d . . . . .
C87 C 1.2057(3) 0.9770(2) 0.32157(18) 0.0577(6) Uani 1 1 d . . . . .
H87 H 1.287027 1.013362 0.340808 0.069 Uiso 1 1 calc R U . . .
C88 C 1.1278(3) 0.9574(2) 0.23716(18) 0.0581(6) Uani 1 1 d . . . . .
H88 H 1.146094 0.978233 0.188793 0.070 Uiso 1 1 calc R U . . .
C89 C 1.0326(3) 0.8891(2) 0.31929(16) 0.0499(6) Uani 1 1 d . . . . .
C90 C 0.9361(3) 0.8302(3) 0.3477(2) 0.0665(7) Uani 1 1 d . . . . .
H90A H 0.850539 0.836190 0.307396 0.100 Uiso 1 1 calc R U . . .
H90B H 0.939882 0.861175 0.405196 0.100 Uiso 1 1 calc R U . . .
H90C H 0.955663 0.755224 0.348831 0.100 Uiso 1 1 calc R U . . .
C1 C 0.7367(10) 0.5341(7) 0.7192(6) 0.094(2) Uani 0.5 1 d D U P A -1
C2 C 0.3540(9) 0.5064(8) 0.2647(5) 0.115(3) Uani 0.5 1 d D U P A -1
C3 C 0.2516(10) 0.5073(8) 0.2998(6) 0.109(3) Uani 0.5 1 d D U P A -1
C4 C 0.2156(7) 0.4077(7) 0.3187(6) 0.102(2) Uani 0.5 1 d D U P A -1
C5 C 0.2931(9) 0.3159(8) 0.3204(7) 0.100(3) Uani 0.5 1 d D U P A -1
C6 C 0.4085(8) 0.3207(7) 0.2995(5) 0.098(2) Uani 0.5 1 d D U P A -1
C7 C 0.4286(11) 0.4154(9) 0.2639(9) 0.109(3) Uani 0.5 1 d D U P A -1
C8 C 0.5628(10) 0.4514(8) 0.2762(6) 0.118(3) Uani 0.5 1 d D U P A -1
C9 C 0.5673(11) 0.5710(8) 0.2837(6) 0.123(3) Uani 0.5 1 d D U P A -1
C10 C 0.4343(12) 0.6071(9) 0.2770(9) 0.126(4) Uani 0.5 1 d D U P A -1
C11 C 0.4155(12) 0.6915(9) 0.3250(8) 0.138(4) Uani 0.5 1 d D U P A -1
C12 C 0.3169(10) 0.6934(8) 0.3692(7) 0.128(3) Uani 0.5 1 d D U P A -1
C13 C 0.2293(8) 0.6049(7) 0.3554(6) 0.106(3) Uani 0.5 1 d D U P A -1
C14 C 0.1805(9) 0.5934(9) 0.4249(6) 0.115(3) Uani 0.5 1 d D U P A -1
C15 C 0.1361(10) 0.4854(9) 0.4368(7) 0.128(3) Uani 0.5 1 d D U P A -1
C16 C 0.1532(11) 0.4029(9) 0.3859(8) 0.126(4) Uani 0.5 1 d D U P A -1
C17 C 0.1943(8) 0.3035(9) 0.4281(7) 0.134(3) Uani 0.5 1 d D U P A -1
C18 C 0.2832(9) 0.2512(9) 0.3882(7) 0.118(3) Uani 0.5 1 d D U P A -1
C19 C 0.3834(9) 0.2027(11) 0.4359(7) 0.108(3) Uani 0.5 1 d D U P A -1
C20 C 0.5074(7) 0.2119(6) 0.4235(5) 0.0843(18) Uani 0.5 1 d D U P A -1
C21 C 0.5196(9) 0.2656(8) 0.3526(6) 0.090(2) Uani 0.5 1 d D U P A -1
C22 C 0.6469(8) 0.3115(7) 0.3703(5) 0.0906(19) Uani 0.5 1 d D U P A -1
C23 C 0.6632(12) 0.4026(9) 0.3244(8) 0.111(3) Uani 0.5 1 d D U P A -1
C24 C 0.7743(9) 0.4730(8) 0.3845(6) 0.115(3) Uani 0.5 1 d D U P A -1
C25 C 0.7792(12) 0.5781(8) 0.3896(7) 0.123(3) Uani 0.5 1 d D U P A -1
C26 C 0.6670(12) 0.6305(10) 0.3373(8) 0.138(4) Uani 0.5 1 d D U P A -1
C27 C 0.6469(12) 0.7280(10) 0.3907(8) 0.146(4) Uani 0.5 1 d D U P A -1
C28 C 0.5283(11) 0.7573(8) 0.3857(7) 0.147(3) Uani 0.5 1 d D U P A -1
C29 C 0.4962(11) 0.7942(8) 0.4647(7) 0.139(4) Uani 0.5 1 d D U P A -1
C30 C 0.3617(10) 0.7547(7) 0.4518(7) 0.125(3) Uani 0.5 1 d D U P A -1
C31 C 0.3305(9) 0.7281(7) 0.5272(6) 0.114(3) Uani 0.5 1 d D U P A -1
C32 C 0.2272(10) 0.6509(9) 0.5087(7) 0.129(3) Uani 0.5 1 d D U P A -1
C33 C 0.2209(10) 0.5858(10) 0.5779(7) 0.146(4) Uani 0.5 1 d D U P A -1
C34 C 0.1592(8) 0.4814(10) 0.5302(7) 0.132(3) Uani 0.5 1 d D U P A -1
C35 C 0.1975(13) 0.3929(11) 0.5659(8) 0.155(4) Uani 0.5 1 d D U P A -1
C36 C 0.2116(11) 0.2965(11) 0.5122(8) 0.143(4) Uani 0.5 1 d D U P A -1
C37 C 0.3248(11) 0.2422(10) 0.5656(7) 0.135(3) Uani 0.5 1 d D U P A -1
C38 C 0.4059(9) 0.2002(7) 0.5284(6) 0.115(3) Uani 0.5 1 d D U P A -1
C39 C 0.5498(10) 0.2094(9) 0.5749(6) 0.111(3) Uani 0.5 1 d D U P A -1
C40 C 0.6069(9) 0.2187(7) 0.5066(5) 0.089(2) Uani 0.5 1 d D U P A -1
C41 C 0.7195(7) 0.2830(6) 0.5229(5) 0.0807(18) Uani 0.5 1 d D U P A -1
C42 C 0.7414(9) 0.3197(8) 0.4500(5) 0.095(2) Uani 0.5 1 d D U P A -1
C43 C 0.8236(9) 0.4200(8) 0.4652(6) 0.108(3) Uani 0.5 1 d D U P A -1
C44 C 0.8686(11) 0.4756(8) 0.5393(7) 0.106(3) Uani 0.5 1 d D U P A -1
C45 C 0.8680(9) 0.5934(8) 0.5478(7) 0.114(3) Uani 0.5 1 d D U P A -1
C46 C 0.8275(11) 0.6430(9) 0.4784(7) 0.122(3) Uani 0.5 1 d D U P A -1
C47 C 0.7452(12) 0.7345(9) 0.4773(8) 0.141(4) Uani 0.5 1 d D U P A -1
C48 C 0.7147(9) 0.7680(7) 0.5465(8) 0.130(3) Uani 0.5 1 d D U P A -1
C49 C 0.5806(11) 0.8005(10) 0.5416(8) 0.132(4) Uani 0.5 1 d D U P A -1
C50 C 0.5564(8) 0.7671(6) 0.6179(6) 0.111(3) Uani 0.5 1 d D U P A -1
C51 C 0.4336(9) 0.7343(8) 0.6161(6) 0.116(3) Uani 0.5 1 d D U P A -1
C52 C 0.4290(9) 0.6622(8) 0.6780(6) 0.124(3) Uani 0.5 1 d D U P A -1
C53 C 0.3095(10) 0.5920(10) 0.6541(8) 0.127(4) Uani 0.5 1 d D U P A -1
C54 C 0.3503(10) 0.4887(10) 0.6921(7) 0.145(3) Uani 0.5 1 d D U P A -1
C55 C 0.2963(11) 0.3971(10) 0.6536(8) 0.135(4) Uani 0.5 1 d D U P A -1
C56 C 0.3754(10) 0.3029(10) 0.6521(7) 0.127(3) Uani 0.5 1 d D U P A -1
C57 C 0.5006(9) 0.3129(8) 0.6907(6) 0.113(3) Uani 0.5 1 d D U P A -1
C58 C 0.5943(10) 0.2655(8) 0.6497(7) 0.106(3) Uani 0.5 1 d D U P A -1
C59 C 0.7096(8) 0.3408(8) 0.6737(5) 0.092(2) Uani 0.5 1 d D U P A -1
C60 C 0.7716(7) 0.3472(6) 0.6112(5) 0.0764(17) Uani 0.5 1 d D U P A -1
C61 C 0.8403(8) 0.4438(7) 0.6153(6) 0.089(2) Uani 0.5 1 d D U P A -1
C62 C 0.8210(7) 0.5365(6) 0.6690(5) 0.0861(19) Uani 0.5 1 d D U P A -1
C63 C 0.8379(12) 0.6315(7) 0.6275(7) 0.106(3) Uani 0.5 1 d D U P A -1
C64 C 0.7653(9) 0.7146(8) 0.6268(7) 0.116(3) Uani 0.5 1 d D U P A -1
C65 C 0.6674(9) 0.7155(8) 0.6704(7) 0.108(3) Uani 0.5 1 d D U P A -1
C66 C 0.6572(8) 0.6289(7) 0.7183(5) 0.110(2) Uani 0.5 1 d D U P A -1
C67 C 0.5350(10) 0.6091(10) 0.7273(10) 0.123(3) Uani 0.5 1 d D U P A -1
C68 C 0.4919(11) 0.5005(10) 0.7377(7) 0.136(3) Uani 0.5 1 d D U P A -1
C69 C 0.5615(11) 0.4174(10) 0.7371(9) 0.123(3) Uani 0.5 1 d D U P A -1
C70 C 0.6878(8) 0.4287(7) 0.7247(4) 0.096(2) Uani 0.5 1 d D U P A -1

loop_
_atom_site_aniso_label
_atom_site_aniso_U_11
_atom_site_aniso_U_22
_atom_site_aniso_U_33
_atom_site_aniso_U_23
_atom_site_aniso_U_13
_atom_site_aniso_U_12
Cu1 0.0675(3) 0.0652(3) 0.0477(2) 0.00711(18) 0.01698(19) 0.00086(19)
Cu2 0.0559(2) 0.0661(3) 0.0619(3) 0.0092(2) 0.01998(19) 0.00147(19)
Cu3 0.0490(2) 0.0649(3) 0.0586(2) 0.00487(19) 0.01263(18) -0.00002(18)
Cu4 0.0560(2) 0.0617(2) 0.0450(2) 0.00377(17) 0.00786(17) -0.00124(18)
Cu5 0.0681(3) 0.0550(2) 0.0422(2) 0.00587(16) 0.00825(18) 0.01375(18)
N1 0.0622(13) 0.0464(11) 0.0446(11) 0.0058(9) 0.0099(10) 0.0097(10)
N2 0.0641(14) 0.0556(13) 0.0460(12) 0.0065(10) 0.0112(10) 0.0016(10)
N3 0.0595(13) 0.0549(12) 0.0484(12) 0.0028(10) 0.0148(10) 0.0007(10)
N4 0.0573(13) 0.0607(14) 0.0533(13) 0.0054(10) 0.0182(11) 0.0040(10)
N5 0.0460(12) 0.0663(14) 0.0487(12) 0.0074(10) 0.0100(10) 0.0036(10)
N6 0.0457(12) 0.0667(14) 0.0493(12) 0.0051(10) 0.0134(10) 0.0030(10)
N7 0.0501(12) 0.0564(12) 0.0475(12) 0.0040(9) 0.0116(10) 0.0039(9)
N8 0.0540(12) 0.0523(12) 0.0468(11) 0.0077(9) 0.0108(10) 0.0016(10)
N9 0.0554(13) 0.0564(12) 0.0444(11) 0.0037(9) 0.0120(10) 0.0027(10)
N10 0.0557(13) 0.0495(12) 0.0451(11) 0.0050(9) 0.0102(10) 0.0111(9)
C71 0.0592(17) 0.0689(18) 0.0638(17) -0.0022(14) 0.0123(14) 0.0032(14)
C72 0.0586(15) 0.0462(14) 0.0482(14) 0.0005(11) 0.0103(12) 0.0100(11)
C73 0.0670(18) 0.0554(15) 0.0476(14) 0.0065(12) 0.0048(13) -0.0046(13)
C74 0.0673(17) 0.0488(14) 0.0523(15) 0.0094(12) 0.0122(13) -0.0014(12)
C75 0.0577(18) 0.095(2) 0.0621(18) 0.0069(16) 0.0081(14) 0.0017(16)
C76 0.0541(15) 0.0582(15) 0.0504(15) 0.0030(12) 0.0164(12) 0.0074(12)
C77 0.0632(17) 0.0673(17) 0.0458(14) 0.0034(12) 0.0120(13) 0.0006(13)
C78 0.0560(16) 0.0594(16) 0.0521(15) -0.0011(12) 0.0115(12) -0.0029(12)
C79 0.083(2) 0.080(2) 0.0466(15) 0.0069(14) 0.0086(15) -0.0006(17)
C80 0.0512(15) 0.0622(16) 0.0437(13) 0.0039(12) 0.0109(11) 0.0075(12)
C81 0.0477(15) 0.084(2) 0.0459(14) 0.0140(13) 0.0129(12) 0.0075(13)
C82 0.0445(14) 0.084(2) 0.0476(15) 0.0054(13) 0.0053(12) 0.0025(13)
C83 0.0694(18) 0.0531(15) 0.0506(15) 0.0113(12) 0.0172(13) -0.0008(13)
C84 0.0690(18) 0.0577(16) 0.0424(13) 0.0080(12) 0.0096(12) 0.0029(13)
C85 0.0635(18) 0.087(2) 0.0547(16) 0.0205(15) 0.0183(14) 0.0009(15)
C86 0.0521(15) 0.0523(14) 0.0470(14) 0.0072(11) 0.0152(11) 0.0081(11)
C87 0.0527(15) 0.0587(16) 0.0571(16) 0.0011(12) 0.0132(13) 0.0028(12)
C88 0.0622(17) 0.0639(16) 0.0474(14) 0.0054(12) 0.0169(13) 0.0012(13)
C89 0.0548(15) 0.0463(13) 0.0466(14) 0.0054(11) 0.0135(12) 0.0099(11)
C90 0.0726(19) 0.0684(18) 0.0597(17) 0.0147(14) 0.0209(15) 0.0028(15)
C1 0.067(5) 0.127(6) 0.052(5) -0.033(5) -0.018(3) 0.009(4)
C2 0.112(6) 0.145(7) 0.055(4) 0.042(5) -0.027(4) 0.027(5)
C3 0.086(6) 0.126(6) 0.062(6) -0.005(5) -0.044(4) 0.026(5)
C4 0.044(4) 0.119(6) 0.094(6) -0.018(5) -0.038(3) 0.000(4)
C5 0.070(5) 0.088(7) 0.091(6) -0.031(5) -0.029(4) -0.012(4)
C6 0.112(6) 0.092(5) 0.059(4) -0.033(3) -0.004(4) 0.002(5)
C7 0.146(7) 0.124(7) 0.042(5) -0.006(5) 0.014(6) 0.014(5)
C8 0.159(7) 0.155(7) 0.051(5) 0.010(5) 0.049(6) 0.008(6)
C9 0.175(8) 0.151(7) 0.071(6) 0.061(5) 0.062(5) -0.001(6)
C10 0.186(9) 0.133(7) 0.059(7) 0.058(6) 0.023(7) 0.021(6)
C11 0.186(9) 0.104(8) 0.122(8) 0.078(5) 0.026(6) 0.043(7)
C12 0.125(7) 0.122(7) 0.120(7) 0.063(6) -0.002(6) 0.068(5)
C13 0.082(6) 0.107(6) 0.085(5) 0.008(5) -0.035(4) 0.056(4)
C14 0.043(5) 0.143(7) 0.132(7) 0.009(6) -0.009(5) 0.053(5)
C15 0.029(4) 0.183(8) 0.154(7) 0.000(7) 0.009(5) 0.025(6)
C16 0.030(5) 0.170(9) 0.144(9) -0.010(6) -0.011(5) 0.011(6)
C17 0.065(5) 0.154(8) 0.167(8) 0.019(7) 0.017(6) -0.043(5)
C18 0.081(6) 0.082(7) 0.152(8) -0.008(5) -0.008(5) -0.028(4)
C19 0.106(6) 0.071(7) 0.125(6) 0.005(5) 0.009(5) -0.025(5)
C20 0.083(5) 0.040(3) 0.109(5) -0.018(3) 0.011(4) 0.008(4)
C21 0.108(6) 0.064(5) 0.072(5) -0.032(4) 0.004(4) 0.008(4)
C22 0.109(5) 0.090(5) 0.089(4) -0.012(4) 0.059(4) 0.028(4)
C23 0.156(8) 0.110(7) 0.092(6) 0.000(5) 0.076(5) 0.024(6)
C24 0.099(6) 0.155(7) 0.134(6) 0.033(5) 0.093(5) 0.007(5)
C25 0.104(8) 0.168(7) 0.135(7) 0.054(6) 0.081(6) -0.015(6)
C26 0.149(10) 0.161(9) 0.135(8) 0.089(6) 0.066(7) -0.010(6)
C27 0.170(8) 0.104(7) 0.178(10) 0.080(7) 0.059(8) -0.037(7)
C28 0.185(8) 0.088(7) 0.165(8) 0.083(6) 0.032(7) 0.007(6)
C29 0.168(8) 0.043(5) 0.186(8) 0.042(7) 0.017(7) 0.029(6)
C30 0.127(7) 0.051(6) 0.165(7) 0.021(5) -0.002(6) 0.052(5)
C31 0.098(6) 0.080(5) 0.130(6) -0.025(5) -0.002(5) 0.068(4)
C32 0.089(6) 0.143(8) 0.154(7) -0.003(6) 0.039(6) 0.077(5)
C33 0.071(7) 0.221(10) 0.160(8) 0.004(7) 0.062(6) 0.054(6)
C34 0.047(5) 0.213(9) 0.159(7) 0.022(7) 0.063(5) 0.020(5)
C35 0.081(8) 0.225(11) 0.185(10) 0.040(8) 0.073(7) -0.024(8)
C36 0.065(6) 0.186(12) 0.193(8) 0.039(8) 0.060(6) -0.042(7)
C37 0.115(7) 0.140(9) 0.159(8) 0.055(7) 0.048(6) -0.049(6)
C38 0.143(6) 0.074(5) 0.135(6) 0.030(5) 0.051(5) -0.039(5)
C39 0.154(7) 0.073(6) 0.113(5) 0.062(5) 0.038(5) 0.035(6)
C40 0.114(6) 0.048(4) 0.103(5) 0.019(4) 0.026(4) 0.024(4)
C41 0.064(4) 0.065(4) 0.095(4) 0.001(4) 0.003(4) 0.036(3)
C42 0.089(6) 0.106(6) 0.099(5) -0.006(4) 0.046(4) 0.047(4)
C43 0.060(6) 0.151(7) 0.127(6) 0.013(5) 0.051(5) 0.029(5)
C44 0.055(5) 0.134(6) 0.141(6) 0.005(5) 0.050(5) 0.023(5)
C45 0.064(5) 0.128(6) 0.146(7) 0.007(5) 0.035(5) -0.028(5)
C46 0.071(7) 0.127(7) 0.166(7) 0.021(6) 0.038(6) -0.039(5)
C47 0.127(11) 0.092(7) 0.207(9) 0.055(7) 0.048(7) -0.038(6)
C48 0.108(6) 0.059(5) 0.201(9) -0.001(6) 0.030(7) -0.033(4)
C49 0.147(8) 0.039(5) 0.178(8) -0.002(7) 0.010(6) 0.025(6)
C50 0.098(5) 0.057(5) 0.137(7) -0.048(4) 0.000(5) 0.015(4)
C51 0.100(6) 0.078(6) 0.138(8) -0.053(5) 0.010(5) 0.037(5)
C52 0.112(6) 0.128(7) 0.130(7) -0.042(5) 0.052(6) 0.053(5)
C53 0.104(6) 0.197(10) 0.108(7) -0.021(7) 0.083(5) 0.029(6)
C54 0.138(7) 0.225(9) 0.121(8) 0.015(7) 0.110(6) 0.015(6)
C55 0.095(7) 0.210(10) 0.148(9) 0.073(8) 0.090(6) 0.011(6)
C56 0.143(6) 0.159(10) 0.126(7) 0.072(6) 0.092(6) -0.005(6)
C57 0.135(6) 0.142(7) 0.097(6) 0.080(5) 0.066(5) 0.023(5)
C58 0.132(6) 0.086(6) 0.113(6) 0.069(4) 0.040(5) 0.033(5)
C59 0.094(5) 0.113(6) 0.060(4) 0.049(4) -0.001(4) 0.031(4)
C60 0.059(4) 0.079(4) 0.075(4) 0.012(3) -0.003(3) 0.038(3)
C61 0.037(4) 0.116(5) 0.098(5) 0.007(4) 0.001(4) 0.019(4)
C62 0.038(4) 0.101(5) 0.085(5) -0.009(4) -0.022(3) 0.002(4)
C63 0.059(6) 0.094(5) 0.133(7) -0.023(5) -0.002(5) -0.018(4)
C64 0.072(6) 0.078(6) 0.151(8) -0.041(5) -0.011(5) -0.015(4)
C65 0.085(6) 0.079(5) 0.114(7) -0.063(4) -0.009(5) 0.002(5)
C66 0.095(5) 0.121(6) 0.067(5) -0.054(4) -0.016(4) 0.017(5)
C67 0.124(6) 0.170(9) 0.060(7) -0.041(6) 0.027(6) 0.025(6)
C68 0.165(8) 0.198(9) 0.057(5) -0.005(7) 0.059(6) 0.030(7)
C69 0.132(7) 0.192(9) 0.050(6) 0.045(6) 0.025(6) 0.020(6)
C70 0.098(5) 0.141(6) 0.039(3) 0.041(4) -0.003(4) 0.036(5)

loop_
_atom_type_symbol
_atom_type_description
_atom_type_scat_dispersion_real
_atom_type_scat_dispersion_imag
_atom_type_scat_source
C C 0.0181 0.0091 'International Tables Vol C Tables 4.2.6.8 and 6.1.1.4'
H H 0.0000 0.0000 'International Tables Vol C Tables 4.2.6.8 and 6.1.1.4'
Cu Cu -1.9646 0.5888 'International Tables Vol C Tables 4.2.6.8 and 6.1.1.4'
N N 0.0311 0.0180 'International Tables Vol C Tables 4.2.6.8 and 6.1.1.4'

loop_
_geom_angle_atom_site_label_1
_geom_angle_atom_site_label_2
_geom_angle_atom_site_label_3
_geom_angle
_geom_angle_site_symmetry_3
N3 Cu1 N2 175.91(10) .
N4 Cu2 Cu4 96.16(7) 2_665
N5 Cu2 Cu4 89.91(7) 2_665
N5 Cu2 N4 172.75(10) .
N6 Cu3 N7 175.51(10) .
N8 Cu4 Cu2 87.39(7) 2_665
N8 Cu4 N9 177.66(10) .
N9 Cu4 Cu2 93.94(7) 2_665
N10 Cu5 N1 179.63(10) 2_666
C72 N1 Cu5 127.78(19) 2_666
C72 N1 C74 105.4(2) .
C74 N1 Cu5 126.8(2) 2_666
C72 N2 Cu1 128.0(2) .
C72 N2 C73 105.0(2) .
C73 N2 Cu1 127.00(19) .
C76 N3 Cu1 128.72(19) .
C76 N3 C78 105.5(2) .
C78 N3 Cu1 125.32(19) .
C76 N4 Cu2 128.10(19) .
C76 N4 C77 105.6(2) .
C77 N4 Cu2 126.02(19) .
C80 N5 Cu2 130.51(19) .
C80 N5 C82 105.2(2) .
C82 N5 Cu2 124.09(19) .
C80 N6 Cu3 128.71(18) .
C80 N6 C81 105.0(2) .
C81 N6 Cu3 125.88(19) .
C84 N7 Cu3 127.97(18) .
C86 N7 Cu3 126.65(19) .
C86 N7 C84 105.4(2) .
C83 N8 Cu4 127.94(19) .
C86 N8 Cu4 127.03(18) .
C86 N8 C83 104.9(2) .
C88 N9 Cu4 126.74(18) .
C89 N9 Cu4 127.58(19) .
C89 N9 C88 105.4(2) .
C87 N10 Cu5 126.86(19) .
C89 N10 Cu5 127.80(19) .
C89 N10 C87 105.2(2) .
N1 C72 C71 124.5(2) .
N2 C72 N1 112.5(2) .
N2 C72 C71 123.0(3) .
C74 C73 N2 108.6(2) .
C73 C74 N1 108.5(3) .
N3 C76 C75 124.1(3) .
N4 C76 N3 111.8(2) .
N4 C76 C75 124.0(3) .
C78 C77 N4 108.5(2) .
C77 C78 N3 108.6(2) .
N5 C80 N6 112.6(2) .
N5 C80 C79 123.1(3) .
N6 C80 C79 124.3(3) .
C82 C81 N6 108.7(2) .
C81 C82 N5 108.5(2) .
C84 C83 N8 108.5(2) .
C83 C84 N7 108.5(2) .
N7 C86 N8 112.6(2) .
N7 C86 C85 124.1(2) .
N8 C86 C85 123.3(2) .
C88 C87 N10 109.1(2) .
C87 C88 N9 108.0(2) .
N9 C89 C90 123.7(2) .
N10 C89 N9 112.3(2) .
N10 C89 C90 124.1(2) .
C62 C1 C66 115.3(8) .
C62 C1 C70 115.2(7) .
C70 C1 C66 121.0(8) .
C3 C2 C10 118.5(9) .
C7 C2 C3 121.5(9) .
C7 C2 C10 110.8(8) .
C2 C3 C13 121.7(9) .
C4 C3 C2 115.3(9) .
C4 C3 C13 116.0(8) .
C3 C4 C5 122.4(8) .
C3 C4 C16 119.8(9) .
C5 C4 C16 108.1(8) .
C4 C5 C18 109.7(8) .
C6 C5 C4 121.5(8) .
C6 C5 C18 120.2(8) .
C5 C6 C7 114.5(8) .
C5 C6 C21 117.6(8) .
C7 C6 C21 120.3(8) .
C2 C7 C6 122.8(9) .
C2 C7 C8 109.1(9) .
C6 C7 C8 117.8(9) .
C7 C8 C9 106.9(8) .
C23 C8 C7 122.0(9) .
C23 C8 C9 119.1(9) .
C8 C9 C10 108.1(8) .
C26 C9 C8 122.2(9) .
C26 C9 C10 117.8(9) .
C2 C10 C9 105.1(8) .
C11 C10 C2 119.8(10) .
C11 C10 C9 122.3(10) .
C10 C11 C12 123.6(10) .
C10 C11 C28 119.4(10) .
C12 C11 C28 105.6(9) .
C13 C12 C11 120.6(9) .
C13 C12 C30 119.5(9) .
C30 C12 C11 111.6(9) .
C12 C13 C3 115.4(9) .
C12 C13 C14 115.0(9) .
C14 C13 C3 121.0(9) .
C13 C14 C15 119.5(9) .
C32 C14 C13 125.7(9) .
C32 C14 C15 106.0(9) .
C16 C15 C14 117.6(9) .
C16 C15 C34 122.3(10) .
C34 C15 C14 108.3(9) .
C4 C16 C17 107.3(8) .
C15 C16 C4 125.7(10) .
C15 C16 C17 115.7(10) .
C18 C17 C16 107.7(8) .
C36 C17 C16 123.2(10) .
C36 C17 C18 119.2(9) .
C17 C18 C5 107.3(8) .
C19 C18 C5 121.8(9) .
C19 C18 C17 120.2(10) .
C18 C19 C20 121.0(9) .
C18 C19 C38 120.4(10) .
C20 C19 C38 107.7(8) .
C21 C20 C19 119.6(8) .
C40 C20 C19 109.0(7) .
C40 C20 C21 122.8(7) .
C20 C21 C6 119.4(8) .
C22 C21 C6 119.0(8) .
C22 C21 C20 112.3(7) .
C21 C22 C23 118.2(8) .
C42 C22 C21 124.3(7) .
C42 C22 C23 109.4(8) .
C8 C23 C22 121.9(10) .
C8 C23 C24 117.1(9) .
C22 C23 C24 107.1(8) .
C25 C24 C23 123.7(9) .
C25 C24 C43 119.5(9) .
C43 C24 C23 106.6(7) .
C24 C25 C26 118.5(10) .
C24 C25 C46 118.9(9) .
C26 C25 C46 107.2(9) .
C9 C26 C25 119.4(10) .
C9 C26 C27 120.4(11) .
C25 C26 C27 108.4(9) .
C28 C27 C26 121.1(11) .
C28 C27 C47 118.0(11) .
C47 C27 C26 108.3(9) .
C27 C28 C11 118.9(10) .
C27 C28 C29 121.1(10) .
C29 C28 C11 107.7(9) .
C28 C29 C30 108.4(9) .
C49 C29 C28 122.2(10) .
C49 C29 C30 119.0(10) .
C12 C30 C29 106.6(9) .
C12 C30 C31 124.2(9) .
C31 C30 C29 118.1(9) .
C30 C31 C51 121.1(9) .
C32 C31 C30 114.8(9) .
C32 C31 C51 117.3(9) .
C14 C32 C31 118.7(9) .
C14 C32 C33 112.9(9) .
C31 C32 C33 118.7(9) .
C34 C33 C32 104.2(9) .
C53 C33 C32 123.4(10) .
C53 C33 C34 121.8(11) .
C15 C34 C33 108.5(9) .
C35 C34 C15 120.5(10) .
C35 C34 C33 118.3(10) .
C34 C35 C36 120.1(11) .
C34 C35 C55 121.3(11) .
C36 C35 C55 109.2(9) .
C17 C36 C35 118.1(11) .
C17 C36 C37 120.2(10) .
C35 C36 C37 106.8(9) .
C38 C37 C36 118.9(10) .
C38 C37 C56 119.3(9) .
C56 C37 C36 109.0(9) .
C19 C38 C39 108.4(7) .
C37 C38 C19 120.9(9) .
C37 C38 C39 121.2(9) .
C40 C39 C38 104.8(7) .
C58 C39 C38 119.3(9) .
C58 C39 C40 121.9(9) .
C20 C40 C39 110.0(7) .
C41 C40 C20 120.2(7) .
C41 C40 C39 120.6(8) .
C40 C41 C42 116.4(7) .
C40 C41 C60 116.7(7) .
C42 C41 C60 120.7(7) .
C22 C42 C41 121.9(8) .
C22 C42 C43 110.9(8) .
C41 C42 C43 117.2(7) .
C42 C43 C24 105.8(7) .
C44 C43 C24 120.8(9) .
C44 C43 C42 123.0(9) .
C43 C44 C45 121.0(9) .
C43 C44 C61 121.2(9) .
C61 C44 C45 105.5(7) .
C44 C45 C63 108.9(7) .
C46 C45 C44 119.9(9) .
C46 C45 C63 121.0(9) .
C45 C46 C25 119.6(9) .
C45 C46 C47 119.9(10) .
C47 C46 C25 107.8(9) .
C46 C47 C27 108.2(9) .
C48 C47 C27 119.8(10) .
C48 C47 C46 120.1(10) .
C47 C48 C49 122.5(10) .
C47 C48 C64 120.0(9) .
C64 C48 C49 106.6(8) .
C29 C49 C48 116.4(10) .
C29 C49 C50 124.9(11) .
C50 C49 C48 106.9(8) .
C51 C50 C49 122.0(9) .
C51 C50 C65 119.2(9) .
C65 C50 C49 110.2(8) .
C50 C51 C31 114.6(9) .
C50 C51 C52 115.7(9) .
C52 C51 C31 121.6(9) .
C51 C52 C53 115.6(9) .
C67 C52 C51 124.9(9) .
C67 C52 C53 110.2(9) .
C33 C53 C52 122.8(10) .
C33 C53 C54 117.9(10) .
C52 C53 C54 105.8(8) .
C55 C54 C53 121.9(10) .
C55 C54 C68 120.6(10) .
C68 C54 C53 107.5(9) .
C54 C55 C35 118.6(11) .
C54 C55 C56 120.0(11) .
C56 C55 C35 107.2(9) .
C37 C56 C55 107.8(9) .
C57 C56 C37 118.8(9) .
C57 C56 C55 119.8(10) .
C56 C57 C58 122.7(9) .
C56 C57 C69 119.8(9) .
C69 C57 C58 105.4(8) .
C39 C58 C57 118.5(9) .
C39 C58 C59 122.6(9) .
C59 C58 C57 108.5(8) .
C60 C59 C58 117.0(7) .
C70 C59 C58 107.2(8) .
C70 C59 C60 124.1(8) .
C59 C60 C41 120.9(7) .
C61 C60 C41 116.1(7) .
C61 C60 C59 116.8(7) .
C60 C61 C44 121.4(8) .
C60 C61 C62 118.7(7) .
C62 C61 C44 111.0(7) .
C1 C62 C61 123.1(7) .
C1 C62 C63 121.9(8) .
C61 C62 C63 107.1(7) .
C62 C63 C45 107.5(7) .
C64 C63 C45 119.0(10) .
C64 C63 C62 121.5(9) .
C63 C64 C48 119.9(9) .
C63 C64 C65 120.3(9) .
C65 C64 C48 108.6(8) .
C50 C65 C64 107.7(8) .
C66 C65 C50 123.2(8) .
C66 C65 C64 119.3(8) .
C65 C66 C1 121.2(8) .
C67 C66 C1 115.7(9) .
C67 C66 C65 116.2(9) .
C52 C67 C66 118.9(10) .
C52 C67 C68 109.6(9) .
C66 C67 C68 121.3(10) .
C67 C68 C54 106.9(9) .
C69 C68 C54 119.5(10) .
C69 C68 C67 122.6(10) .
C68 C69 C57 120.2(10) .
C68 C69 C70 120.3(10) .
C70 C69 C57 107.3(8) .
C1 C70 C69 118.9(8) .
C59 C70 C1 119.9(7) .
C59 C70 C69 111.5(8) .

loop_
_geom_bond_atom_site_label_1
_geom_bond_atom_site_label_2
_geom_bond_distance
_geom_bond_site_symmetry_2
Cu1 N2 1.862(2) .
Cu1 N3 1.862(2) .
Cu2 Cu4 3.0439(6) 2_665
Cu2 N4 1.857(2) .
Cu2 N5 1.855(2) .
Cu3 N6 1.861(2) .
Cu3 N7 1.866(2) .
Cu4 N8 1.859(2) .
Cu4 N9 1.866(2) .
Cu5 N1 1.869(2) 2_666
Cu5 N10 1.869(2) .
N1 C72 1.344(4) .
N1 C74 1.371(4) .
N2 C72 1.342(3) .
N2 C73 1.378(4) .
N3 C76 1.344(4) .
N3 C78 1.375(3) .
N4 C76 1.343(3) .
N4 C77 1.375(4) .
N5 C80 1.338(3) .
N5 C82 1.376(4) .
N6 C80 1.342(3) .
N6 C81 1.376(4) .
N7 C84 1.375(4) .
N7 C86 1.335(3) .
N8 C83 1.380(3) .
N8 C86 1.341(3) .
N9 C88 1.376(4) .
N9 C89 1.342(3) .
N10 C87 1.367(4) .
N10 C89 1.339(3) .
C71 C72 1.487(4) .
C73 C74 1.357(4) .
C75 C76 1.487(4) .
C77 C78 1.351(4) .
C79 C80 1.491(4) .
C81 C82 1.353(4) .
C83 C84 1.351(4) .
C85 C86 1.493(4) .
C87 C88 1.354(4) .
C89 C90 1.485(4) .
C1 C62 1.412(10) .
C1 C66 1.472(10) .
C1 C70 1.428(10) .
C2 C3 1.406(11) .
C2 C7 1.405(11) .
C2 C10 1.473(11) .
C3 C4 1.387(10) .
C3 C13 1.505(10) .
C4 C5 1.426(10) .
C4 C16 1.463(11) .
C5 C6 1.404(10) .
C5 C18 1.459(11) .
C6 C7 1.409(10) .
C6 C21 1.468(10) .
C7 C8 1.465(11) .
C8 C9 1.478(11) .
C8 C23 1.320(11) .
C9 C10 1.495(11) .
C9 C26 1.310(11) .
C10 C11 1.299(12) .
C11 C12 1.470(11) .
C11 C28 1.472(11) .
C12 C13 1.394(11) .
C12 C30 1.405(11) .
C13 C14 1.413(11) .
C14 C15 1.472(11) .
C14 C32 1.401(11) .
C15 C16 1.304(11) .
C15 C34 1.463(11) .
C16 C17 1.482(11) .
C17 C18 1.454(11) .
C17 C36 1.329(11) .
C18 C19 1.315(11) .
C19 C20 1.432(10) .
C19 C38 1.445(11) .
C20 C21 1.430(10) .
C20 C40 1.426(10) .
C21 C22 1.418(10) .
C22 C23 1.458(10) .
C22 C42 1.363(10) .
C23 C24 1.486(11) .
C24 C25 1.300(11) .
C24 C43 1.475(10) .
C25 C26 1.453(11) .
C25 C46 1.504(11) .
C26 C27 1.475(11) .
C27 C28 1.327(11) .
C27 C47 1.461(11) .
C28 C29 1.464(11) .
C29 C30 1.479(11) .
C29 C49 1.284(11) .
C30 C31 1.438(11) .
C31 C32 1.401(11) .
C31 C51 1.511(10) .
C32 C33 1.470(11) .
C33 C34 1.470(11) .
C33 C53 1.294(12) .
C34 C35 1.309(11) .
C35 C36 1.447(12) .
C35 C55 1.478(12) .
C36 C37 1.479(11) .
C37 C38 1.307(11) .
C37 C56 1.453(11) .
C38 C39 1.500(10) .
C39 C40 1.447(10) .
C39 C58 1.276(11) .
C40 C41 1.388(9) .
C41 C42 1.398(10) .
C41 C60 1.496(9) .
C42 C43 1.475(11) .
C43 C44 1.266(11) .
C44 C45 1.457(10) .
C44 C61 1.455(10) .
C45 C46 1.295(11) .
C45 C63 1.468(11) .
C46 C47 1.457(11) .
C47 C48 1.302(11) .
C48 C49 1.500(11) .
C48 C64 1.474(11) .
C49 C50 1.446(11) .
C50 C51 1.381(10) .
C50 C65 1.440(10) .
C51 C52 1.426(11) .
C52 C53 1.473(11) .
C52 C67 1.395(11) .
C53 C54 1.494(12) .
C54 C55 1.275(11) .
C54 C68 1.476(11) .
C55 C56 1.467(11) .
C56 C57 1.301(11) .
C57 C58 1.484(10) .
C57 C69 1.463(11) .
C58 C59 1.474(10) .
C59 C60 1.396(9) .
C59 C70 1.371(10) .
C60 C61 1.388(9) .
C61 C62 1.430(10) .
C62 C63 1.457(10) .
C63 C64 1.309(11) .
C64 C65 1.456(11) .
C65 C66 1.416(10) .
C66 C67 1.404(11) .
C67 C68 1.467(11) .
C68 C69 1.291(11) .
C69 C70 1.459(11) .
